data_2207733
loop_
_publ_author_name
'Anthony C. Willis'
'Waleed K. Mahdi'
'Mark G. Humphrey'

_publ_section_title (<i>OC</i>-6-32)-Bis[5-bromo-2-(4-bromophenyldiazenyl)phenyl]dicarbonylruthenium(II)
_journal_coeditor_code CF6478
_journal_issue 1
_journal_name_full 'Acta Crystallographica Section E'
_journal_page_first m116
_journal_page_last m117
_journal_paper_doi 10.1107/S1600536805041322
_journal_volume 62
_journal_year 2006
_chemical_formula_iupac '[Ru (C12 H7 Br2 N2)2 (C O)2]'
_chemical_formula_moiety 'C26 H14 Br4 N4 O2 Ru'
_chemical_formula_sum 'C26 H14 Br4 N4 O2 Ru'
_chemical_formula_weight 835.11
_chemical_name_systematic
;
(OC-6-32)-Bis[5-bromo-2-(4-bromophenyldiazenyl)phenyl]dicarbonylruthenium(II)
;
_space_group_IT_number 2
_symmetry_cell_setting triclinic
_symmetry_space_group_name_Hall '-P 1'
_symmetry_space_group_name_H-M 'P -1'
_cell_angle_alpha 78.7678(19)
_cell_angle_beta 73.2924(18)
_cell_angle_gamma 75.651(2)
_cell_formula_units_Z 2
_cell_length_a 10.7137(4)
_cell_length_b 11.5618(4)
_cell_length_c 11.7896(5)
_cell_measurement_reflns_used 28902
_cell_measurement_temperature 200
_cell_measurement_theta_max 27
_cell_measurement_theta_min 3
_cell_volume 1343.03(9)
_computing_cell_refinement
;
DENZO/SCALEPACK (Otwinowski & Minor, 1997)
;
_computing_data_collection
;
COLLECT (Nonius, 1997)
;
_computing_data_reduction
;
DENZO/SCALEPACK
;
_computing_molecular_graphics
;
ORTEPII (Johnson, 1976) in TEXSAN (Molecular Structure Corporation,
1997)
;
_computing_publication_material
;
CRYSTALS
;
_computing_structure_refinement
;
CRYSTALS (Betteridge <i>et al.</i>,  2003)
;
_computing_structure_solution
;
SIR92 (Altomare <i>et al.</i>,  1994)
;
_diffrn_ambient_temperature 200
_diffrn_measured_fraction_theta_full 0.996
_diffrn_measured_fraction_theta_max 0.994
_diffrn_measurement_device_type
;
Nonius KappaCCD
;
_diffrn_measurement_method '\f and \w'
_diffrn_radiation_monochromator graphite
_diffrn_radiation_type 'Mo K\a'
_diffrn_radiation_wavelength 0.71073
_diffrn_reflns_av_R_equivalents 0.05
_diffrn_reflns_limit_h_max 13
_diffrn_reflns_limit_h_min -13
_diffrn_reflns_limit_k_max 14
_diffrn_reflns_limit_k_min -14
_diffrn_reflns_limit_l_max 15
_diffrn_reflns_limit_l_min -15
_diffrn_reflns_number 28902
_diffrn_reflns_theta_full 26.954
_diffrn_reflns_theta_max 27.5
_diffrn_reflns_theta_min 3.368
_diffrn_standards_interval_time 0
_exptl_absorpt_coefficient_mu 6.566
_exptl_absorpt_correction_T_max 0.295
_exptl_absorpt_correction_T_min 0.171
_exptl_absorpt_correction_type integration
_exptl_absorpt_process_details
;
Gaussian (Coppens, 1970) implemented in maXus (Mackay <i>et al.</i>,
2000)
;
_exptl_crystal_colour red
_exptl_crystal_density_diffrn 2.065
_exptl_crystal_description block
_exptl_crystal_F_000 796
_exptl_crystal_size_max 0.45
_exptl_crystal_size_mid 0.31
_exptl_crystal_size_min 0.26
_refine_diff_density_max 0.58
_refine_diff_density_min -1.19
_refine_ls_extinction_method None
_refine_ls_goodness_of_fit_ref 1.1611
_refine_ls_number_parameters 334
_refine_ls_number_reflns 4348
_refine_ls_number_restraints 0
_refine_ls_R_factor_all 0.0471
_refine_ls_R_factor_gt 0.0311
_refine_ls_shift/su_max 0.000786
_refine_ls_structure_factor_coef F
_refine_ls_weighting_details
;
w = [1-(F~o~-F~c~)^2^/36\s^2^(F)]^2^/[3.3T~0~(x)-2.25T~1~(x)+2.27T~2~(x)]
where T~i~ are Chebychev polynomials and x = F~c~/F~max~
(Prince, 1982; Watkin, 1994)
;
_refine_ls_weighting_scheme calc
_refine_ls_wR_factor_all 0.0352
_refine_ls_wR_factor_gt 0.0311
_refine_ls_wR_factor_ref 0.0311
_reflns_number_gt 4348
_reflns_number_total 6138
_reflns_threshold_expression I>3\s(I)
_cod_data_source_file cf6478.cif
_cod_data_source_block I
_cod_original_sg_symbol_H-M 'P -1 '
_cod_database_code 2207733
_cod_database_fobs_code 2207733

loop_
_symmetry_equiv_pos_as_xyz
x,y,z
-x,-y,-z

loop_
_atom_site_label
_atom_site_fract_x
_atom_site_fract_y
_atom_site_fract_z
_atom_site_U_iso_or_equiv
_atom_site_adp_type
_atom_site_occupancy
_atom_site_type_symbol
Ru1 0.67742(3) 0.31200(3) 0.68806(2) 0.0307 Uani 1.0000 Ru
Br11 0.94256(4) -0.17701(4) 0.89028(4) 0.0468 Uani 1.0000 Br
Br12 0.84081(6) 0.93605(4) 0.49733(4) 0.0637 Uani 1.0000 Br
Br21 0.41773(6) -0.08671(5) 0.67631(4) 0.0687 Uani 1.0000 Br
Br22 0.83628(5) 0.57873(4) 1.14751(5) 0.0588 Uani 1.0000 Br
O1 0.4507(3) 0.5171(3) 0.6302(3) 0.0635 Uani 1.0000 O
O2 0.7609(3) 0.2375(3) 0.4407(2) 0.0501 Uani 1.0000 O
N11 0.8393(3) 0.4043(3) 0.6639(2) 0.0337 Uani 1.0000 N
N12 0.9397(3) 0.3465(3) 0.7044(3) 0.0359 Uani 1.0000 N
N21 0.6066(3) 0.3237(3) 0.8751(2) 0.0323 Uani 1.0000 N
N22 0.5288(3) 0.2561(3) 0.9385(3) 0.0351 Uani 1.0000 N
C1 0.5371(4) 0.4433(4) 0.6502(3) 0.0405 Uani 1.0000 C
C2 0.7322(4) 0.2680(3) 0.5334(3) 0.0373 Uani 1.0000 C
C111 0.9338(3) 0.2256(3) 0.7496(3) 0.0338 Uani 1.0000 C
C112 0.8273(3) 0.1779(3) 0.7438(3) 0.0315 Uani 1.0000 C
C113 0.8321(3) 0.0557(3) 0.7856(3) 0.0350 Uani 1.0000 C
C114 0.9377(4) -0.0108(3) 0.8316(3) 0.0358 Uani 1.0000 C
C115 1.0397(4) 0.0377(4) 0.8395(3) 0.0399 Uani 1.0000 C
C116 1.0391(4) 0.1576(4) 0.7969(3) 0.0403 Uani 1.0000 C
C121 0.8457(4) 0.5282(3) 0.6187(3) 0.0342 Uani 1.0000 C
C122 0.7731(4) 0.5905(4) 0.5378(3) 0.0412 Uani 1.0000 C
C123 0.7720(4) 0.7121(4) 0.4991(4) 0.0475 Uani 1.0000 C
C124 0.8441(4) 0.7693(4) 0.5424(4) 0.0462 Uani 1.0000 C
C125 0.9193(4) 0.7076(4) 0.6209(4) 0.0458 Uani 1.0000 C
C126 0.9204(4) 0.5865(4) 0.6599(3) 0.0426 Uani 1.0000 C
C211 0.4933(3) 0.1876(3) 0.8720(3) 0.0333 Uani 1.0000 C
C212 0.5495(3) 0.1959(3) 0.7471(3) 0.0341 Uani 1.0000 C
C213 0.5191(4) 0.1146(4) 0.6888(3) 0.0401 Uani 1.0000 C
C214 0.4400(4) 0.0328(4) 0.7542(4) 0.0428 Uani 1.0000 C
C215 0.3811(4) 0.0311(4) 0.8764(4) 0.0435 Uani 1.0000 C
C216 0.4087(4) 0.1102(4) 0.9350(3) 0.0394 Uani 1.0000 C
C221 0.6547(3) 0.3861(3) 0.9430(3) 0.0331 Uani 1.0000 C
C222 0.6753(4) 0.5018(3) 0.8983(3) 0.0361 Uani 1.0000 C
C223 0.7273(4) 0.5607(3) 0.9595(3) 0.0386 Uani 1.0000 C
C224 0.7586(4) 0.5019(3) 1.0650(3) 0.0400 Uani 1.0000 C
C225 0.7350(4) 0.3873(4) 1.1122(4) 0.0423 Uani 1.0000 C
C226 0.6832(4) 0.3289(3) 1.0502(3) 0.0393 Uani 1.0000 C
H1131 0.7601 0.0164 0.7824 0.0423 Uiso 1.0000 H
H1151 1.1127 -0.0130 0.8754 0.0487 Uiso 1.0000 H
H1161 1.1125 0.1952 0.7998 0.0500 Uiso 1.0000 H
H1221 0.7214 0.5479 0.5071 0.0493 Uiso 1.0000 H
H1231 0.7197 0.7576 0.4407 0.0562 Uiso 1.0000 H
H1251 0.9728 0.7501 0.6496 0.0561 Uiso 1.0000 H
H1261 0.9743 0.5411 0.7171 0.0522 Uiso 1.0000 H
H2131 0.5543 0.1158 0.6004 0.0500 Uiso 1.0000 H
H2151 0.3209 -0.0258 0.9200 0.0535 Uiso 1.0000 H
H2161 0.3679 0.1118 1.0225 0.0476 Uiso 1.0000 H
H2221 0.6525 0.5426 0.8217 0.0424 Uiso 1.0000 H
H2231 0.7421 0.6444 0.9283 0.0461 Uiso 1.0000 H
H2251 0.7551 0.3475 1.1900 0.0525 Uiso 1.0000 H
H2261 0.6664 0.2460 1.0824 0.0479 Uiso 1.0000 H

loop_
_atom_site_aniso_label
_atom_site_aniso_U_11
_atom_site_aniso_U_22
_atom_site_aniso_U_33
_atom_site_aniso_U_12
_atom_site_aniso_U_13
_atom_site_aniso_U_23
Ru1 0.03043(14) 0.03521(15) 0.02729(13) -0.00611(11) -0.00828(10) -0.00553(10)
Br11 0.0491(2) 0.0380(2) 0.0526(2) -0.00548(17) -0.01661(18) -0.00276(17)
Br12 0.0886(4) 0.0387(2) 0.0557(3) -0.0156(2) -0.0047(2) -0.00408(19)
Br21 0.0888(4) 0.0820(3) 0.0547(3) -0.0485(3) -0.0186(3) -0.0141(2)
Br22 0.0705(3) 0.0554(3) 0.0684(3) -0.0179(2) -0.0367(2) -0.0146(2)
O1 0.0559(19) 0.071(2) 0.0485(17) 0.0155(17) -0.0164(15) -0.0036(15)
O2 0.0621(18) 0.0567(17) 0.0339(14) -0.0135(14) -0.0075(13) -0.0166(13)
N11 0.0353(15) 0.0363(15) 0.0296(14) -0.0070(12) -0.0062(12) -0.0075(12)
N12 0.0339(15) 0.0395(16) 0.0355(15) -0.0078(12) -0.0079(12) -0.0083(12)
N21 0.0311(14) 0.0351(15) 0.0307(14) -0.0036(12) -0.0082(11) -0.0080(12)
N22 0.0328(15) 0.0390(16) 0.0329(15) -0.0055(12) -0.0066(12) -0.0082(12)
C1 0.043(2) 0.047(2) 0.0299(17) -0.0056(17) -0.0098(15) -0.0053(15)
C2 0.0350(18) 0.0347(18) 0.042(2) -0.0094(14) -0.0097(15) -0.0002(15)
C111 0.0330(17) 0.0371(18) 0.0312(17) -0.0064(14) -0.0065(14) -0.0074(14)
C112 0.0293(16) 0.0395(18) 0.0271(16) -0.0064(14) -0.0063(13) -0.0095(14)
C113 0.0358(19) 0.0382(19) 0.0317(17) -0.0069(15) -0.0092(14) -0.0060(14)
C114 0.0377(19) 0.0353(18) 0.0321(17) -0.0053(15) -0.0078(14) -0.0033(14)
C115 0.0340(18) 0.045(2) 0.042(2) -0.0051(15) -0.0140(15) -0.0074(16)
C116 0.0354(19) 0.045(2) 0.044(2) -0.0088(16) -0.0137(16) -0.0090(16)
C121 0.0375(18) 0.0340(17) 0.0305(17) -0.0090(14) -0.0048(14) -0.0063(13)
C122 0.045(2) 0.045(2) 0.0338(18) -0.0110(17) -0.0098(16) -0.0017(16)
C123 0.055(2) 0.045(2) 0.041(2) -0.0112(18) -0.0144(18) 0.0037(17)
C124 0.054(2) 0.041(2) 0.039(2) -0.0109(18) -0.0006(17) -0.0079(16)
C125 0.051(2) 0.044(2) 0.045(2) -0.0153(18) -0.0082(18) -0.0118(17)
C126 0.047(2) 0.044(2) 0.040(2) -0.0140(17) -0.0123(17) -0.0035(16)
C211 0.0283(16) 0.0382(18) 0.0338(17) -0.0047(14) -0.0094(13) -0.0059(14)
C212 0.0308(17) 0.0383(18) 0.0333(17) -0.0039(14) -0.0105(14) -0.0054(14)
C213 0.0370(19) 0.052(2) 0.0357(18) -0.0120(17) -0.0116(15) -0.0094(16)
C214 0.041(2) 0.054(2) 0.042(2) -0.0162(17) -0.0153(16) -0.0095(17)
C215 0.0370(19) 0.051(2) 0.045(2) -0.0167(17) -0.0128(16) -0.0007(17)
C216 0.0322(18) 0.051(2) 0.0357(18) -0.0101(16) -0.0079(15) -0.0067(16)
C221 0.0297(16) 0.0370(18) 0.0327(17) -0.0033(14) -0.0056(14) -0.0126(14)
C222 0.0368(18) 0.0374(18) 0.0319(17) -0.0027(14) -0.0078(14) -0.0069(14)
C223 0.0397(19) 0.0372(19) 0.0383(19) -0.0076(15) -0.0058(15) -0.0102(15)
C224 0.0375(19) 0.042(2) 0.044(2) -0.0056(15) -0.0123(16) -0.0141(16)
C225 0.048(2) 0.044(2) 0.0392(19) -0.0048(17) -0.0192(17) -0.0093(16)
C226 0.047(2) 0.0372(18) 0.0356(18) -0.0077(16) -0.0133(16) -0.0063(15)

loop_
_atom_type_symbol
_atom_type_scat_dispersion_real
_atom_type_scat_dispersion_imag
_atom_type_scat_source
'C   ' 0.0033 0.0016 International_Tables_Vol_IV_Table_2.2B
'H   ' 0.0000 0.0000 International_Tables_Vol_IV_Table_2.2B
'Br  ' -0.2901 2.4595 International_Tables_Vol_IV_Table_2.2B
'N   ' 0.0061 0.0033 International_Tables_Vol_IV_Table_2.2B
'O   ' 0.0106 0.0060 International_Tables_Vol_IV_Table_2.2B
'Ru  ' -1.2594 0.8363 International_Tables_Vol_IV_Table_2.2B

loop_
_exptl_crystal_face_index_h
_exptl_crystal_face_index_k
_exptl_crystal_face_index_l
_exptl_crystal_face_perp_dist
0 1 0 0.180
0 -1 0 0.080
0 0 1 0.140
0 0 -1 0.140
-1 1 0 0.200
1 -1 0 0.120
-1 0 -1 0.210
-1 0 1 0.200
1 0 -1 0.100
1 1 1 0.240
-1 -1 1 0.200
1 1 -1 0.140
1 -1 1 0.120
-1 1 -1 0.200
2 0 1 0.145

loop_
_geom_angle_atom_site_label_1
_geom_angle_atom_site_label_2
_geom_angle_atom_site_label_3
_geom_angle
_geom_angle_publ_flag
N11 Ru1 N21 94.09(11) yes
N11 Ru1 C1 102.07(14) yes
N21 Ru1 C1 92.61(13) yes
N11 Ru1 C2 95.27(13) yes
N21 Ru1 C2 167.61(13) yes
C1 Ru1 C2 93.36(15) yes
N11 Ru1 C112 75.79(12) yes
N21 Ru1 C112 82.40(12) yes
C1 Ru1 C112 174.36(14) yes
C2 Ru1 C112 92.04(14) yes
N11 Ru1 C212 163.85(12) yes
N21 Ru1 C212 76.44(12) yes
C1 Ru1 C212 91.53(15) yes
C2 Ru1 C212 92.55(14) yes
C112 Ru1 C212 89.85(13) yes
Ru1 N11 N12 117.7(2) no
Ru1 N11 C121 129.0(2) no
N12 N11 C121 113.0(3) no
N11 N12 C111 113.3(3) no
Ru1 N21 N22 118.5(2) no
Ru1 N21 C221 126.7(2) no
N22 N21 C221 114.0(3) no
N21 N22 C211 113.3(3) no
Ru1 C1 O1 177.0(4) no
Ru1 C2 O2 176.5(3) no
N12 C111 C112 120.3(3) no
N12 C111 C116 116.5(3) no
C112 C111 C116 123.2(3) no
C111 C112 Ru1 111.9(2) no
C111 C112 C113 116.7(3) no
Ru1 C112 C113 131.1(3) no
C112 C113 C114 119.4(3) no
C112 C113 H1131 120.300 no
C114 C113 H1131 120.299 no
Br11 C114 C113 119.2(3) no
Br11 C114 C115 117.4(3) no
C113 C114 C115 123.4(3) no
C114 C115 C116 118.6(3) no
C114 C115 H1151 120.709 no
C116 C115 H1151 120.711 no
C111 C116 C115 118.7(3) no
C111 C116 H1161 120.634 no
C115 C116 H1161 120.634 no
N11 C121 C122 119.5(3) no
N11 C121 C126 120.2(3) no
C122 C121 C126 120.2(3) no
C121 C122 C123 120.1(4) no
C121 C122 H1221 119.974 no
C123 C122 H1221 119.972 no
C122 C123 C124 119.1(4) no
C122 C123 H1231 120.427 no
C124 C123 H1231 120.426 no
Br12 C124 C123 120.9(3) no
Br12 C124 C125 117.8(3) no
C123 C124 C125 121.4(4) no
C124 C125 C126 119.7(4) no
C124 C125 H1251 120.156 no
C126 C125 H1251 120.158 no
C121 C126 C125 119.5(4) no
C121 C126 H1261 120.260 no
C125 C126 H1261 120.259 no
N22 C211 C212 119.1(3) no
N22 C211 C216 117.0(3) no
C212 C211 C216 123.9(3) no
C211 C212 Ru1 112.6(2) no
C211 C212 C213 115.3(3) no
Ru1 C212 C213 131.7(3) no
C212 C213 C214 120.2(3) no
C212 C213 H2131 119.924 no
C214 C213 H2131 119.924 no
Br21 C214 C213 118.9(3) no
Br21 C214 C215 118.0(3) no
C213 C214 C215 122.9(4) no
C214 C215 C216 117.8(4) no
C214 C215 H2151 121.085 no
C216 C215 H2151 121.085 no
C211 C216 C215 119.7(3) no
C211 C216 H2161 120.144 no
C215 C216 H2161 120.137 no
N21 C221 C222 119.2(3) no
N21 C221 C226 119.9(3) no
C222 C221 C226 120.9(3) no
C221 C222 C223 119.9(3) no
C221 C222 H2221 120.044 no
C223 C222 H2221 120.044 no
C222 C223 C224 118.8(3) no
C222 C223 H2231 120.591 no
C224 C223 H2231 120.596 no
Br22 C224 C223 119.5(3) no
Br22 C224 C225 118.8(3) no
C223 C224 C225 121.7(3) no
C224 C225 C226 119.1(4) no
C224 C225 H2251 120.461 no
C226 C225 H2251 120.455 no
C221 C226 C225 119.5(4) no
C221 C226 H2261 120.225 no
C225 C226 H2261 120.227 no

loop_
_geom_bond_atom_site_label_1
_geom_bond_atom_site_label_2
_geom_bond_distance
_geom_bond_publ_flag
Ru1 N11 2.178(3) yes
Ru1 N21 2.135(3) yes
Ru1 C1 1.938(4) yes
Ru1 C2 1.877(4) yes
Ru1 C112 2.096(3) yes
Ru1 C212 2.040(4) yes
Br11 C114 1.905(4) no
Br12 C124 1.892(4) no
Br21 C214 1.896(4) no
Br22 C224 1.897(4) no
O1 C1 1.138(5) no
O2 C2 1.148(5) no
N11 N12 1.283(4) no
N11 C121 1.439(5) no
N12 C111 1.406(5) no
N21 N22 1.265(4) no
N21 C221 1.440(4) no
N22 C211 1.396(5) no
C111 C112 1.408(5) no
C111 C116 1.397(5) no
C112 C113 1.396(5) no
C113 C114 1.387(5) no
C113 H1131 1.000 no
C114 C115 1.379(5) no
C115 C116 1.378(6) no
C115 H1151 1.000 no
C116 H1161 1.000 no
C121 C122 1.384(5) no
C121 C126 1.397(5) no
C122 C123 1.389(6) no
C122 H1221 1.000 no
C123 C124 1.380(6) no
C123 H1231 1.000 no
C124 C125 1.380(6) no
C125 C126 1.384(6) no
C125 H1251 1.000 no
C126 H1261 1.000 no
C211 C212 1.416(5) no
C211 C216 1.390(5) no
C212 C213 1.412(5) no
C213 C214 1.394(5) no
C213 H2131 1.000 no
C214 C215 1.395(6) no
C215 C216 1.378(5) no
C215 H2151 1.000 no
C216 H2161 1.000 no
C221 C222 1.386(5) no
C221 C226 1.388(5) no
C222 C223 1.382(5) no
C222 H2221 1.000 no
C223 C224 1.384(5) no
C223 H2231 1.000 no
C224 C225 1.388(6) no
C225 C226 1.381(5) no
C225 H2251 1.000 no
C226 H2261 1.000 no

loop_
_geom_contact_atom_site_label_1
_geom_contact_atom_site_label_2
_geom_contact_distance
_geom_contact_site_symmetry_2
_geom_contact_publ_flag
Br12 O2 3.357(3) 1_565 no
Br21 O2 3.566(4) 2_656 no
O1 O1 3.016(7) 2_666 no
O1 C1 3.217(5) 2_666 no
O1 O2 3.296(4) 2_666 no
O1 C225 3.339(5) 2_667 no
O1 C2 3.410(5) 2_666 no
O2 C125 3.484(6) 2_766 no
N12 C123 3.330(5) 2_766 no
N12 C124 3.425(5) 2_766 no
N22 C223 3.111(4) 2_667 no
C111 C124 3.577(5) 2_766 no
C215 C216 3.511(6) 2_657 no
C216 C216 3.225(8) 2_657 no
C221 C222 3.543(4) 2_667 no

loop_
_geom_torsion_atom_site_label_1
_geom_torsion_atom_site_label_2
_geom_torsion_atom_site_label_3
_geom_torsion_atom_site_label_4
_geom_torsion
_geom_torsion_publ_flag
Ru1 N11 N12 C111 5.6(4) no
Ru1 N11 C121 C122 -28.5(4) no
Ru1 N11 C121 C126 148.9(3) no
Ru1 N21 N22 C211 -4.2(4) no
Ru1 N21 C221 C222 45.9(4) no
Ru1 N21 C221 C226 -132.3(3) no
Ru1 C112 C111 N12 -8.8(4) no
Ru1 C112 C111 C116 172.6(3) no
Ru1 C112 C113 C114 -171.7(3) no
Ru1 C212 C211 N22 0.2(4) no
Ru1 C212 C211 C216 -176.5(3) no
Ru1 C212 C213 C214 171.3(3) no
Br11 C114 C113 C112 179.2(2) no
Br11 C114 C115 C116 179.5(3) no
Br12 C124 C123 C122 -177.6(3) no
Br12 C124 C125 C126 177.5(3) no
Br21 C214 C213 C212 -173.0(3) no
Br21 C214 C215 C216 173.5(3) no
Br22 C224 C223 C222 177.7(3) no
Br22 C224 C225 C226 -177.5(3) no
N11 Ru1 N21 N22 -163.4(3) no
N11 Ru1 N21 C221 5.3(3) no
N11 Ru1 C112 C111 8.1(2) no
N11 Ru1 C112 C113 -178.9(4) no
N11 N12 C111 C112 2.2(5) no
N11 N12 C111 C116 -179.1(3) no
N11 C121 C122 C123 176.1(3) no
N11 C121 C126 C125 -176.2(3) no
N12 N11 Ru1 N21 73.1(3) no
N12 N11 Ru1 C1 166.7(3) no
N12 N11 Ru1 C2 -98.7(3) no
N12 N11 Ru1 C112 -7.9(2) no
N12 N11 C121 C122 158.3(3) no
N12 N11 C121 C126 -24.3(4) no
N12 C111 C112 C113 177.1(3) no
N12 C111 C116 C115 -178.3(3) no
N21 Ru1 N11 C121 -99.7(3) no
N21 Ru1 C112 C111 -88.1(3) no
N21 Ru1 C112 C113 85.0(3) no
N21 Ru1 C212 C211 -1.6(2) no
N21 Ru1 C212 C213 -173.8(3) no
N21 N22 C211 C212 2.7(4) no
N21 N22 C211 C216 179.6(3) no
N21 C221 C222 C223 -176.9(3) no
N21 C221 C226 C225 177.1(3) no
N22 N21 Ru1 C1 94.3(3) no
N22 N21 Ru1 C112 -88.3(3) no
N22 N21 Ru1 C212 3.4(2) no
N22 N21 C221 C222 -145.0(3) no
N22 N21 C221 C226 36.7(4) no
N22 C211 C212 C213 173.7(3) no
N22 C211 C216 C215 -173.2(3) no
C1 Ru1 N11 C121 -6.2(3) no
C1 Ru1 N21 C221 -97.0(3) no
C1 Ru1 C212 C211 -94.0(2) no
C1 Ru1 C212 C213 93.8(3) no
C2 Ru1 N11 C121 88.4(3) no
C2 Ru1 C112 C111 103.0(3) no
C2 Ru1 C112 C113 -83.9(3) no
C2 Ru1 C212 C211 172.6(2) no
C2 Ru1 C212 C213 0.4(3) no
C111 N12 N11 C121 179.5(3) no
C111 C112 Ru1 C212 -164.4(3) no
C111 C112 C113 C114 1.1(5) no
C111 C116 C115 C114 1.2(5) no
C112 Ru1 N11 C121 179.2(3) no
C112 Ru1 N21 C221 80.3(3) no
C112 Ru1 C212 C211 80.6(2) no
C112 Ru1 C212 C213 -91.6(3) no
C112 C111 C116 C115 0.4(5) no
C112 C113 C114 C115 0.5(5) no
C113 C112 Ru1 C212 8.6(3) no
C113 C112 C111 C116 -1.5(5) no
C113 C114 C115 C116 -1.7(5) no
C121 C122 C123 C124 0.0(5) no
C121 C126 C125 C124 0.3(5) no
C122 C121 C126 C125 1.2(5) no
C122 C123 C124 C125 1.5(6) no
C123 C122 C121 C126 -1.4(5) no
C123 C124 C125 C126 -1.7(6) no
C211 N22 N21 C221 -174.2(3) no
C211 C212 C213 C214 -0.7(5) no
C211 C216 C215 C214 -0.3(6) no
C212 Ru1 N21 C221 172.0(3) no
C212 C211 C216 C215 3.5(5) no
C212 C213 C214 C215 3.9(6) no
C213 C212 C211 C216 -3.0(5) no
C213 C214 C215 C216 -3.4(6) no
C221 C222 C223 C224 0.3(5) no
C221 C226 C225 C224 -0.6(5) no
C222 C221 C226 C225 -1.1(5) no
C222 C223 C224 C225 -2.1(5) no
C223 C222 C221 C226 1.3(5) no
C223 C224 C225 C226 2.2(5) no
